data_7720435
loop_
_publ_author_name
'Rosner, Alexander'
'Geisler, Heiko'
'Hejl, Michaela'
'Gradl, Mathias'
'Legin, Anton A.'
'Prado-Roller, Alexander'
'Jakupec, Michael A.'
'Heffeter, Petra'
'Berger, Walter'
'Keppler, Bernhard K.'
'Kandioller, Wolfgang'

_publ_section_title
;
 Naphthoquinone-derived tridentate Ru(II) and Os(II) organometallics with
 exceptional cytotoxicity: synthesis, characterization, stability in
 aqueous solution and biological <i>in vitro</i> evaluation.
;
_journal_issue 5
_journal_name_full 'Dalton transactions (Cambridge, England : 2003)'
_journal_page_first 2254
_journal_page_last 2268
_journal_paper_doi 10.1039/d5dt01649e
_journal_volume 55
_journal_year 2026
_chemical_formula_moiety 'C29 H34 N2 O3 Os'
_chemical_formula_sum 'C29 H34 N2 O3 Os'
_chemical_formula_weight 648.78
_space_group_crystal_system triclinic
_space_group_IT_number 2
_space_group_name_Hall '-P 1'
_space_group_name_H-M_alt 'P -1'
_atom_sites_solution_hydrogens geom
_atom_sites_solution_primary dual
_audit_creation_date 2025-07-03
_audit_creation_method
;
Olex2 1.5-alpha
(compiled 2025.07.01 svn.ra095ee60 for OlexSys, GUI svn.r7302)
;
_audit_update_record
;
2025-07-03 deposited with the CCDC.	2025-12-22 downloaded from the CCDC.
;
_cell_angle_alpha 70.693(4)
_cell_angle_beta 81.979(4)
_cell_angle_gamma 69.726(4)
_cell_formula_units_Z 4
_cell_length_a 12.4011(16)
_cell_length_b 15.266(2)
_cell_length_c 16.009(2)
_cell_measurement_reflns_used 5207
_cell_measurement_temperature 200.15
_cell_measurement_theta_max 21.822
_cell_measurement_theta_min 2.180
_cell_volume 2682.0(6)
_computing_cell_refinement 'SAINT V8.40B (?, 2016)'
_computing_data_reduction 'SAINT V8.40B (?, 2016)'
_computing_molecular_graphics 'Olex2 1.5-alpha (Dolomanov et al., 2009)'
_computing_publication_material 'Olex2 1.5-alpha (Dolomanov et al., 2009)'
_computing_structure_refinement 'SHELXL 2018/3 (Sheldrick, 2015)'
_computing_structure_solution 'SHELXT  (Sheldrick, 2015)'
_diffrn_ambient_temperature 200.15
_diffrn_measured_fraction_theta_full 0.966
_diffrn_measured_fraction_theta_max 0.957
_diffrn_measurement_device_type 'Bruker APEX-II CCD'
_diffrn_measurement_method '\f and \w scans'
_diffrn_radiation_type MoK\a
_diffrn_radiation_wavelength 0.71073
_diffrn_reflns_av_R_equivalents 0.0922
_diffrn_reflns_av_unetI/netI 0.0788
_diffrn_reflns_Laue_measured_fraction_full 0.966
_diffrn_reflns_Laue_measured_fraction_max 0.957
_diffrn_reflns_number 9392
_diffrn_reflns_point_group_measured_fraction_full 0.966
_diffrn_reflns_point_group_measured_fraction_max 0.957
_diffrn_reflns_theta_full 25.242
_diffrn_reflns_theta_max 25.342
_diffrn_reflns_theta_min 1.901
_diffrn_source_current 0.6
_diffrn_source_power 0.03
_diffrn_source_voltage 50.0
_diffrn_standards_number 0
_exptl_absorpt_coefficient_mu 4.786
_exptl_absorpt_correction_T_max 0.745211
_exptl_absorpt_correction_T_min 0.547522
_exptl_absorpt_correction_type multi-scan
_exptl_absorpt_process_details
;
 TWINABS-2012/1 (Bruker,2012) was used for absorption correction.
 
For component 1:
 wR2(int) was 0.1127 before and 0.0513 after correction.
 The Ratio of minimum to maximum transmission is 0.74.
 
For component 2:
 wR2(int) was 0.1339 before and 0.0650 after correction.
 The Ratio of minimum to maximum transmission is 0.74.

Final HKLF 4 output contains 85859 reflections, Rint = 0.0929
 (22459 with I > 3sig(I), Rint = 0.0533)
;
_exptl_crystal_colour 'clear light yellow'
_exptl_crystal_colour_lustre clear
_exptl_crystal_colour_modifier light
_exptl_crystal_colour_primary yellow
_exptl_crystal_density_diffrn 1.607
_exptl_crystal_description block
_exptl_crystal_F_000 1288
_exptl_crystal_size_max 0.5
_exptl_crystal_size_mid 0.125
_exptl_crystal_size_min 0.1
_refine_diff_density_max 1.080
_refine_diff_density_min -0.935
_refine_diff_density_rms 0.140
_refine_ls_extinction_method none
_refine_ls_goodness_of_fit_ref 1.057
_refine_ls_hydrogen_treatment constr
_refine_ls_matrix_type full
_refine_ls_number_parameters 714
_refine_ls_number_reflns 9392
_refine_ls_number_restraints 344
_refine_ls_restrained_S_all 1.061
_refine_ls_R_factor_all 0.0964
_refine_ls_R_factor_gt 0.0462
_refine_ls_shift/su_max 0.001
_refine_ls_shift/su_mean 0.000
_refine_ls_structure_factor_coef Fsqd
_refine_ls_weighting_details 'w=1/[\s^2^(Fo^2^)+(0.0403P)^2^] where P=(Fo^2^+2Fc^2^)/3'
_refine_ls_weighting_scheme calc
_refine_ls_wR_factor_gt 0.0855
_refine_ls_wR_factor_ref 0.0954
_reflns_Friedel_coverage 0.000
_reflns_number_gt 5927
_reflns_number_total 9392
_reflns_threshold_expression 'I > 2\s(I)'
_cod_data_source_file d5dt01649e2.cif
_cod_data_source_block alro423_p-1
_cod_original_sg_symbol_H-M P-1
_cod_database_code 7720435
_shelx_space_group_comment
;
The symmetry employed for this shelxl refinement is uniquely defined
by the following loop, which should always be used as a source of
symmetry information in preference to the above space-group names.
They are only intended as comments.
;
_shelx_estimated_absorpt_t_max 0.646
_shelx_estimated_absorpt_t_min 0.198

loop_
_space_group_symop_operation_xyz
'x, y, z'
'-x, -y, -z'

loop_
_atom_site_label
_atom_site_type_symbol
_atom_site_fract_x
_atom_site_fract_y
_atom_site_fract_z
_atom_site_U_iso_or_equiv
_atom_site_adp_type
_atom_site_occupancy
_atom_site_site_symmetry_order
_atom_site_calc_flag
_atom_site_refinement_flags_posn
_atom_site_refinement_flags_adp
_atom_site_refinement_flags_occupancy
_atom_site_disorder_assembly
_atom_site_disorder_group
Os1A Os 0.52725(2) 0.62110(2) 0.76265(2) 0.04193(11) Uani 1 1 d . . . . .
Os1B Os 0.88704(3) 0.32423(2) 0.67863(2) 0.04812(12) Uani 1 1 d . . . . .
O1B O 0.7784(4) 0.2185(4) 1.0975(3) 0.0494(13) Uani 1 1 d . . . . .
N1B N 0.9012(5) 0.1421(4) 0.8154(4) 0.0417(15) Uani 1 1 d . . . . .
C1Y C 0.8575(10) 0.3383(11) 0.5391(10) 0.056(3) Uani 0.639(14) 1 d D U P A 2
O2B O 0.9079(4) 0.3300(3) 0.8049(3) 0.0523(14) Uani 1 1 d . . . . .
N2B N 0.9622(5) 0.1737(4) 0.7415(4) 0.0446(16) Uani 1 1 d . . . . .
C2Y C 0.7798(12) 0.4165(11) 0.5657(10) 0.067(4) Uani 0.639(14) 1 d D U P A 2
H2Y H 0.699722 0.432063 0.558976 0.080 Uiso 0.639(14) 1 calc R U P A 2
O3B O 0.7531(4) 0.2820(3) 0.7531(3) 0.0442(13) Uani 1 1 d . . . . .
C3Y C 0.8175(11) 0.4723(12) 0.6019(12) 0.071(4) Uani 0.639(14) 1 d D U P A 2
H3Y H 0.763563 0.526544 0.617590 0.085 Uiso 0.639(14) 1 calc R U P A 2
C4B C 0.9616(12) 0.4510(11) 0.6184(13) 0.068(4) Uani 0.361(14) 1 d DG U P A 1
C3B C 0.8423(12) 0.4900(14) 0.6164(18) 0.065(4) Uani 0.361(14) 1 d DG U P A 1
H3B H 0.803495 0.544147 0.638022 0.078 Uiso 0.361(14) 1 calc R U P A 1
C2B C 0.7799(7) 0.4497(16) 0.5827(17) 0.061(5) Uani 0.361(14) 1 d DG U P A 1
H2B H 0.698461 0.476343 0.581364 0.073 Uiso 0.361(14) 1 calc R U P A 1
C1B C 0.8368(12) 0.3705(17) 0.5511(16) 0.057(3) Uani 0.361(14) 1 d DG U P A 1
C6B C 0.9560(12) 0.3315(11) 0.5531(13) 0.055(4) Uani 0.361(14) 1 d DG U P A 1
H6B H 0.994852 0.277305 0.531454 0.066 Uiso 0.361(14) 1 calc R U P A 1
C5B C 1.0184(7) 0.3717(5) 0.5867(5) 0.063(2) Uani 1 1 d DG U . . .
H5BA H 1.100617 0.347702 0.603707 0.076 Uiso 0.639(14) 1 calc R U P A 2
H5B H 1.101518 0.335458 0.599643 0.076 Uiso 0.361(14) 1 calc R U P A 1
C4Y C 0.9350(10) 0.4480(10) 0.6152(11) 0.070(3) Uani 0.639(14) 1 d D U P A 2
C6Y C 0.9747(10) 0.3185(10) 0.5512(9) 0.051(3) Uani 0.639(14) 1 d D U P A 2
H6Y H 1.027978 0.253070 0.548401 0.061 Uiso 0.639(14) 1 calc R U P A 2
C7B C 0.770(2) 0.3221(19) 0.5198(15) 0.074(4) Uani 0.361(14) 1 d D U P A 1
H7B H 0.690083 0.349967 0.541900 0.088 Uiso 0.361(14) 1 calc R U P A 1
C7Y C 0.8120(17) 0.2789(13) 0.5005(9) 0.084(4) Uani 0.639(14) 1 d D U P A 2
H7Y H 0.726399 0.302170 0.508530 0.101 Uiso 0.639(14) 1 calc R U P A 2
C8Y C 0.849(2) 0.1761(14) 0.5453(15) 0.121(7) Uani 0.639(14) 1 d D U P A 2
H8YA H 0.932438 0.148999 0.536632 0.182 Uiso 0.639(14) 1 calc R U P A 2
H8YB H 0.810175 0.143993 0.521326 0.182 Uiso 0.639(14) 1 calc R U P A 2
H8YC H 0.830141 0.164742 0.608680 0.182 Uiso 0.639(14) 1 calc R U P A 2
C8B C 0.791(3) 0.2174(19) 0.554(2) 0.082(7) Uani 0.361(14) 1 d D U P A 1
H8BA H 0.747223 0.198295 0.520851 0.123 Uiso 0.361(14) 1 calc R U P A 1
H8BB H 0.765822 0.200536 0.616964 0.123 Uiso 0.361(14) 1 calc R U P A 1
H8BC H 0.872963 0.182664 0.549131 0.123 Uiso 0.361(14) 1 calc R U P A 1
C9Y C 0.8359(16) 0.3023(12) 0.4048(8) 0.089(5) Uani 0.639(14) 1 d D U P A 2
H9YA H 0.916505 0.267386 0.393514 0.133 Uiso 0.639(14) 1 calc R U P A 2
H9YB H 0.821276 0.373099 0.379054 0.133 Uiso 0.639(14) 1 calc R U P A 2
H9YC H 0.785865 0.282223 0.377794 0.133 Uiso 0.639(14) 1 calc R U P A 2
C9B C 0.760(3) 0.361(3) 0.4245(16) 0.120(8) Uani 0.361(14) 1 d D U P A 1
H9BA H 0.718534 0.431909 0.408123 0.180 Uiso 0.361(14) 1 calc R U P A 1
H9BB H 0.716964 0.328766 0.404712 0.180 Uiso 0.361(14) 1 calc R U P A 1
H9BC H 0.836510 0.349690 0.396131 0.180 Uiso 0.361(14) 1 calc R U P A 1
C10Y C 0.968(2) 0.5083(13) 0.6659(12) 0.100(5) Uani 0.639(14) 1 d . U P A 2
H10A H 0.899219 0.541448 0.695877 0.150 Uiso 0.639(14) 1 calc R U P A 2
H10B H 0.999157 0.557208 0.623391 0.150 Uiso 0.639(14) 1 calc R U P A 2
H10C H 1.025923 0.463506 0.709819 0.150 Uiso 0.639(14) 1 calc R U P A 2
C10B C 1.047(3) 0.473(2) 0.6658(19) 0.077(7) Uani 0.361(14) 1 d . U P A 1
H10D H 1.061981 0.533649 0.628515 0.116 Uiso 0.361(14) 1 calc R U P A 1
H10E H 1.119458 0.418775 0.675587 0.116 Uiso 0.361(14) 1 calc R U P A 1
H10F H 1.013064 0.481787 0.722825 0.116 Uiso 0.361(14) 1 calc R U P A 1
C11B C 1.0554(6) 0.0983(6) 0.7375(5) 0.055(2) Uani 1 1 d . . . . .
H11B H 1.113240 0.099297 0.691861 0.066 Uiso 1 1 calc R U . . .
C12B C 1.0547(7) 0.0170(6) 0.8111(5) 0.061(2) Uani 1 1 d . . . . .
H12B H 1.110685 -0.046364 0.824957 0.073 Uiso 1 1 calc R U . . .
C13B C 0.9554(6) 0.0483(5) 0.8595(4) 0.0417(18) Uani 1 1 d . . . . .
H13B H 0.930397 0.010499 0.913786 0.050 Uiso 1 1 calc R U . . .
C14B C 0.8559(6) 0.2785(5) 0.8681(5) 0.0433(19) Uani 1 1 d . . . . .
C15B C 0.7998(6) 0.2237(5) 0.8341(4) 0.0383(18) Uani 1 1 d . . . . .
C16B C 0.7173(6) 0.1804(5) 0.8983(5) 0.0403(18) Uani 1 1 d . . . . .
C17B C 0.6466(7) 0.1427(6) 0.8708(5) 0.051(2) Uani 1 1 d . . . . .
H17B H 0.652816 0.140500 0.811645 0.062 Uiso 1 1 calc R U . . .
C18B C 0.5674(7) 0.1086(6) 0.9294(6) 0.063(2) Uani 1 1 d . . . . .
H18B H 0.517705 0.084190 0.910078 0.076 Uiso 1 1 calc R U . . .
C19B C 0.5593(7) 0.1093(6) 1.0152(6) 0.062(2) Uani 1 1 d . . . . .
H19B H 0.504876 0.084776 1.055232 0.075 Uiso 1 1 calc R U . . .
C20B C 0.6298(7) 0.1456(5) 1.0434(5) 0.052(2) Uani 1 1 d . . . . .
H20B H 0.624248 0.145563 1.103248 0.063 Uiso 1 1 calc R U . . .
C21B C 0.7104(6) 0.1829(5) 0.9843(5) 0.045(2) Uani 1 1 d . . . . .
C22B C 0.7843(6) 0.2236(5) 1.0166(5) 0.0380(18) Uani 1 1 d . . . . .
C23B C 0.8524(6) 0.2741(5) 0.9556(4) 0.0380(18) Uani 1 1 d . . . . .
C24B C 0.9144(7) 0.3268(6) 0.9859(5) 0.056(2) Uani 1 1 d . . . . .
H24A H 0.863392 0.358180 1.028514 0.067 Uiso 1 1 calc R U . . .
H24B H 0.927990 0.379711 0.934164 0.067 Uiso 1 1 calc R U . . .
C25B C 1.0302(7) 0.2628(7) 1.0298(6) 0.074(2) Uani 1 1 d . U . . .
H25B H 1.016228 0.208035 1.080533 0.089 Uiso 1 1 calc R U . . .
C26B C 1.1150(9) 0.2168(9) 0.9627(8) 0.119(4) Uani 1 1 d . U . . .
H26A H 1.078495 0.179122 0.942633 0.142 Uiso 1 1 calc R U . . .
H26B H 1.123998 0.270976 0.910245 0.142 Uiso 1 1 calc R U . . .
C27B C 1.2246(10) 0.1552(11) 0.9915(11) 0.170(6) Uani 1 1 d . U . . .
H27A H 1.271973 0.137720 0.941446 0.255 Uiso 1 1 calc R U . . .
H27B H 1.218660 0.095564 1.037209 0.255 Uiso 1 1 calc R U . . .
H27C H 1.260196 0.189097 1.016200 0.255 Uiso 1 1 calc R U . . .
C28B C 1.0806(9) 0.3204(8) 1.0668(7) 0.103(3) Uani 1 1 d . U . . .
H28A H 1.097289 0.373570 1.017028 0.124 Uiso 1 1 calc R U . . .
H28B H 1.154563 0.276031 1.094543 0.124 Uiso 1 1 calc R U . . .
C29B C 1.0025(13) 0.3655(10) 1.1353(9) 0.162(6) Uani 1 1 d . U . . .
H29A H 0.936979 0.420240 1.105558 0.243 Uiso 1 1 calc R U . . .
H29B H 1.046142 0.389291 1.164387 0.243 Uiso 1 1 calc R U . . .
H29C H 0.974547 0.315647 1.179706 0.243 Uiso 1 1 calc R U . . .
O1A O 0.8027(4) 0.8631(4) 0.4559(3) 0.0556(14) Uani 1 1 d . . . . .
N1A N 0.4518(5) 0.7891(4) 0.6087(3) 0.0444(16) Uani 1 1 d . . . . .
C1A C 0.4470(7) 0.5062(5) 0.8144(5) 0.052(2) Uani 1 1 d . . . . .
O2A O 0.6451(4) 0.7000(4) 0.7212(3) 0.0505(13) Uani 1 1 d . . . . .
N2A N 0.4144(5) 0.7571(4) 0.6933(3) 0.0397(15) Uani 1 1 d . . . . .
C2A C 0.5688(8) 0.4643(5) 0.8118(5) 0.058(2) Uani 1 1 d . . . . .
H2A H 0.602752 0.416503 0.781839 0.070 Uiso 1 1 calc R U . . .
O3A O 0.5618(4) 0.6273(4) 0.6312(3) 0.0509(13) Uani 1 1 d . . . . .
C3A C 0.6391(7) 0.4912(6) 0.8515(5) 0.061(2) Uani 1 1 d . . . . .
H3A H 0.720097 0.460901 0.849269 0.074 Uiso 1 1 calc R U . . .
C4A C 0.5913(8) 0.5643(6) 0.8962(5) 0.056(2) Uani 1 1 d . . . . .
C5A C 0.4720(8) 0.6032(6) 0.9017(5) 0.056(2) Uani 1 1 d . . . . .
H5A H 0.437873 0.648041 0.934701 0.067 Uiso 1 1 calc R U . . .
C6A C 0.4009(7) 0.5768(5) 0.8590(5) 0.051(2) Uani 1 1 d . . . . .
H6A H 0.320005 0.607712 0.860566 0.061 Uiso 1 1 calc R U . . .
C7A C 0.3705(9) 0.4802(7) 0.7671(6) 0.081(3) Uani 1 1 d . . . . .
H7A H 0.293817 0.532564 0.759296 0.097 Uiso 1 1 calc R U . . .
C8A C 0.4214(13) 0.4705(9) 0.6716(7) 0.148(5) Uani 1 1 d . . . . .
H8AA H 0.488905 0.411522 0.678953 0.222 Uiso 1 1 calc R U . . .
H8AB H 0.443660 0.528319 0.637810 0.222 Uiso 1 1 calc R U . . .
H8AC H 0.362654 0.465671 0.639840 0.222 Uiso 1 1 calc R U . . .
C9A C 0.3541(10) 0.3831(8) 0.8259(7) 0.108(4) Uani 1 1 d . . . . .
H9AA H 0.303225 0.365762 0.796984 0.161 Uiso 1 1 calc R U . . .
H9AB H 0.319681 0.390257 0.883239 0.161 Uiso 1 1 calc R U . . .
H9AC H 0.428850 0.331205 0.835127 0.161 Uiso 1 1 calc R U . . .
C10A C 0.6704(9) 0.6006(7) 0.9301(6) 0.086(3) Uani 1 1 d . . . . .
H10G H 0.728370 0.614750 0.884150 0.129 Uiso 1 1 calc R U . . .
H10H H 0.708589 0.550150 0.982918 0.129 Uiso 1 1 calc R U . . .
H10I H 0.625392 0.660442 0.945301 0.129 Uiso 1 1 calc R U . . .
C11A C 0.3203(6) 0.8278(5) 0.7041(5) 0.048(2) Uani 1 1 d . . . . .
H11A H 0.275071 0.824765 0.757357 0.058 Uiso 1 1 calc R U . . .
C12A C 0.2966(7) 0.9065(6) 0.6277(5) 0.058(2) Uani 1 1 d . . . . .
H12A H 0.234339 0.966132 0.617947 0.069 Uiso 1 1 calc R U . . .
C13A C 0.3844(6) 0.8786(5) 0.5689(5) 0.049(2) Uani 1 1 d . . . . .
H13A H 0.394480 0.917011 0.509936 0.059 Uiso 1 1 calc R U . . .
C14A C 0.6524(6) 0.7378(6) 0.6366(5) 0.048(2) Uani 1 1 d . . . . .
C15A C 0.5663(6) 0.7194(6) 0.5891(5) 0.046(2) Uani 1 1 d . . . . .
C16A C 0.5810(7) 0.7465(6) 0.4886(5) 0.052(2) Uani 1 1 d . . . . .
C17A C 0.5189(8) 0.7231(7) 0.4410(6) 0.072(3) Uani 1 1 d . . . . .
H17A H 0.469295 0.686211 0.470632 0.087 Uiso 1 1 calc R U . . .
C18A C 0.5272(10) 0.7528(8) 0.3489(6) 0.094(3) Uani 1 1 d . . . . .
H18A H 0.481493 0.738683 0.315300 0.113 Uiso 1 1 calc R U . . .
C19A C 0.6028(9) 0.8029(8) 0.3073(5) 0.090(3) Uani 1 1 d . . . . .
H19A H 0.609726 0.822455 0.244458 0.108 Uiso 1 1 calc R U . . .
C20A C 0.6679(7) 0.8250(7) 0.3542(5) 0.073(3) Uani 1 1 d . . . . .
H20A H 0.720180 0.859084 0.324224 0.087 Uiso 1 1 calc R U . . .
C21A C 0.6574(6) 0.7969(6) 0.4484(5) 0.060(2) Uani 1 1 d . . . . .
C22A C 0.7343(7) 0.8194(5) 0.4973(5) 0.049(2) Uani 1 1 d . . . . .
C23A C 0.7264(6) 0.7883(5) 0.5940(5) 0.049(2) Uani 1 1 d . . . . .
C24A C 0.8029(7) 0.8099(6) 0.6451(5) 0.057(2) Uani 1 1 d . . . . .
H24C H 0.882489 0.790768 0.620619 0.068 Uiso 1 1 calc R U . . .
H24D H 0.803388 0.768412 0.707492 0.068 Uiso 1 1 calc R U . . .
C25A C 0.7678(7) 0.9173(6) 0.6434(5) 0.065(2) Uani 1 1 d . . . . .
H25A H 0.776053 0.955520 0.580048 0.077 Uiso 1 1 calc R U . . .
C26A C 0.6426(8) 0.9595(7) 0.6697(6) 0.085(3) Uani 1 1 d . . . . .
H26C H 0.624145 1.031025 0.657208 0.102 Uiso 1 1 calc R U . . .
H26D H 0.594084 0.949669 0.631685 0.102 Uiso 1 1 calc R U . . .
C27A C 0.6103(10) 0.9174(8) 0.7637(6) 0.106(4) Uani 1 1 d . . . . .
H27D H 0.618870 0.848213 0.775338 0.159 Uiso 1 1 calc R U . . .
H27E H 0.530240 0.953317 0.775396 0.159 Uiso 1 1 calc R U . . .
H27F H 0.660637 0.923015 0.802452 0.159 Uiso 1 1 calc R U . . .
C28A C 0.8504(9) 0.9351(9) 0.6942(7) 0.100(4) Uani 1 1 d . . . . .
H28C H 0.820615 1.004252 0.694072 0.120 Uiso 1 1 calc R U . . .
H28D H 0.851364 0.893268 0.756543 0.120 Uiso 1 1 calc R U . . .
C29A C 0.9733(12) 0.9138(11) 0.6564(10) 0.176(7) Uani 1 1 d . . . . .
H29D H 0.972331 0.947355 0.592502 0.263 Uiso 1 1 calc R U . . .
H29E H 1.008955 0.843021 0.667079 0.263 Uiso 1 1 calc R U . . .
H29F H 1.017484 0.937401 0.685169 0.263 Uiso 1 1 calc R U . . .

loop_
_atom_site_aniso_label
_atom_site_aniso_U_11
_atom_site_aniso_U_22
_atom_site_aniso_U_33
_atom_site_aniso_U_23
_atom_site_aniso_U_13
_atom_site_aniso_U_12
Os1A 0.0426(2) 0.03516(19) 0.03390(18) -0.00523(14) 0.00722(14) -0.00359(14)
Os1B 0.0490(2) 0.0373(2) 0.03408(19) 0.00052(14) 0.01423(15) -0.00161(15)
O1B 0.052(3) 0.054(3) 0.035(3) -0.010(3) 0.010(2) -0.015(3)
N1B 0.047(4) 0.035(4) 0.037(4) -0.008(3) 0.000(3) -0.009(3)
C1Y 0.072(5) 0.060(5) 0.035(4) -0.011(4) 0.001(4) -0.024(4)
O2B 0.062(3) 0.047(3) 0.040(3) -0.008(3) 0.018(3) -0.021(3)
N2B 0.042(4) 0.043(4) 0.038(4) -0.011(3) 0.015(3) -0.007(3)
C2Y 0.073(5) 0.061(6) 0.040(5) -0.002(5) 0.011(5) -0.005(5)
O3B 0.038(3) 0.046(3) 0.029(3) -0.002(2) 0.013(2) -0.005(2)
C3Y 0.090(6) 0.049(6) 0.039(5) 0.000(4) 0.022(5) -0.003(5)
C4B 0.094(6) 0.054(6) 0.047(6) 0.007(5) 0.015(6) -0.040(6)
C3B 0.091(7) 0.046(6) 0.038(6) 0.001(5) 0.022(6) -0.018(6)
C2B 0.076(6) 0.049(7) 0.039(6) -0.004(6) 0.010(5) -0.011(6)
C1B 0.071(5) 0.055(6) 0.037(5) -0.009(5) 0.006(5) -0.016(5)
C6B 0.068(6) 0.052(6) 0.031(5) -0.004(5) 0.015(5) -0.017(5)
C5B 0.068(4) 0.059(4) 0.039(4) 0.015(3) 0.018(3) -0.027(4)
C4Y 0.093(6) 0.055(5) 0.048(5) 0.006(4) 0.016(5) -0.036(5)
C6Y 0.064(5) 0.047(5) 0.026(4) -0.006(4) 0.022(4) -0.012(4)
C7B 0.087(7) 0.072(7) 0.050(6) -0.010(6) -0.001(6) -0.020(6)
C7Y 0.104(7) 0.081(7) 0.056(6) -0.008(6) -0.006(6) -0.027(6)
C8Y 0.141(14) 0.104(12) 0.104(11) -0.020(11) -0.038(12) -0.021(11)
C8B 0.102(13) 0.075(12) 0.079(11) -0.026(11) -0.013(11) -0.033(11)
C9Y 0.115(12) 0.086(10) 0.073(9) -0.032(8) -0.018(8) -0.028(9)
C9B 0.129(13) 0.110(12) 0.091(11) -0.009(11) -0.021(11) -0.016(11)
C10Y 0.126(10) 0.075(9) 0.084(8) 0.015(7) 0.001(9) -0.051(8)
C10B 0.099(12) 0.059(11) 0.073(10) 0.008(9) 0.020(11) -0.059(10)
C11B 0.044(5) 0.050(5) 0.055(5) -0.013(4) 0.015(4) -0.003(4)
C12B 0.064(6) 0.051(5) 0.040(5) -0.013(4) 0.005(4) 0.011(4)
C13B 0.054(5) 0.028(4) 0.034(4) -0.006(3) 0.008(4) -0.009(4)
C14B 0.045(5) 0.028(4) 0.049(5) -0.009(4) 0.014(4) -0.009(4)
C15B 0.043(4) 0.024(4) 0.031(4) -0.002(3) 0.010(3) -0.001(3)
C16B 0.038(4) 0.038(4) 0.034(4) -0.007(3) 0.009(3) -0.007(4)
C17B 0.053(5) 0.060(5) 0.040(5) -0.016(4) 0.005(4) -0.017(4)
C18B 0.056(6) 0.068(6) 0.065(6) -0.013(5) -0.002(5) -0.026(5)
C19B 0.066(6) 0.058(6) 0.063(6) -0.014(5) 0.015(5) -0.031(5)
C20B 0.056(5) 0.052(5) 0.038(5) -0.010(4) 0.010(4) -0.011(4)
C21B 0.040(5) 0.038(5) 0.042(5) -0.003(4) 0.011(4) -0.009(4)
C22B 0.040(4) 0.029(4) 0.031(4) -0.005(3) 0.014(3) -0.003(3)
C23B 0.042(4) 0.033(4) 0.037(4) -0.012(3) 0.008(3) -0.012(4)
C24B 0.057(5) 0.056(5) 0.047(5) -0.001(4) 0.001(4) -0.024(4)
C25B 0.062(5) 0.079(6) 0.093(7) -0.025(5) -0.012(5) -0.033(5)
C26B 0.060(6) 0.136(9) 0.172(10) -0.082(7) -0.020(6) -0.006(6)
C27B 0.068(7) 0.193(14) 0.270(17) -0.120(12) -0.016(9) -0.017(8)
C28B 0.105(8) 0.085(7) 0.127(8) -0.023(6) -0.047(6) -0.031(6)
C29B 0.212(15) 0.145(12) 0.150(12) -0.083(9) -0.069(10) -0.020(11)
O1A 0.047(3) 0.056(4) 0.048(3) -0.004(3) 0.010(3) -0.013(3)
N1A 0.045(4) 0.045(4) 0.025(3) 0.001(3) 0.006(3) -0.005(3)
C1A 0.067(6) 0.036(5) 0.049(5) -0.013(4) 0.005(4) -0.013(4)
O2A 0.043(3) 0.065(4) 0.032(3) 0.000(3) 0.003(2) -0.019(3)
N2A 0.037(4) 0.047(4) 0.027(3) -0.007(3) -0.001(3) -0.008(3)
C2A 0.073(7) 0.026(4) 0.058(6) -0.009(4) 0.016(5) -0.006(4)
O3A 0.055(3) 0.049(3) 0.040(3) -0.017(3) 0.013(2) -0.008(3)
C3A 0.049(5) 0.046(5) 0.055(5) 0.016(4) -0.003(4) -0.002(4)
C4A 0.067(6) 0.041(5) 0.042(5) 0.001(4) -0.008(4) -0.008(5)
C5A 0.077(7) 0.047(5) 0.038(5) -0.014(4) 0.027(4) -0.021(5)
C6A 0.051(5) 0.043(5) 0.046(5) -0.001(4) 0.016(4) -0.019(4)
C7A 0.116(8) 0.064(7) 0.075(7) -0.020(5) -0.004(6) -0.043(6)
C8A 0.239(17) 0.134(12) 0.084(9) -0.035(8) 0.021(10) -0.084(12)
C9A 0.163(11) 0.107(9) 0.094(8) -0.038(7) 0.017(7) -0.093(9)
C10A 0.101(8) 0.087(7) 0.067(6) 0.012(5) -0.032(6) -0.049(6)
C11A 0.052(5) 0.041(5) 0.034(4) -0.012(4) 0.006(4) 0.005(4)
C12A 0.053(5) 0.051(5) 0.040(5) 0.000(4) -0.001(4) 0.006(4)
C13A 0.054(5) 0.048(5) 0.030(4) 0.006(4) 0.004(4) -0.016(4)
C14A 0.037(5) 0.057(5) 0.035(5) -0.008(4) -0.003(4) -0.004(4)
C15A 0.043(5) 0.051(5) 0.036(4) -0.016(4) 0.007(4) -0.005(4)
C16A 0.038(5) 0.065(6) 0.045(5) -0.017(4) 0.004(4) -0.008(4)
C17A 0.066(6) 0.112(8) 0.052(6) -0.031(6) 0.013(5) -0.044(6)
C18A 0.110(9) 0.144(10) 0.043(6) -0.036(6) 0.012(6) -0.057(8)
C19A 0.093(8) 0.148(11) 0.026(5) -0.032(6) 0.016(5) -0.038(7)
C20A 0.062(6) 0.109(8) 0.040(5) -0.019(5) 0.010(5) -0.028(6)
C21A 0.031(5) 0.084(7) 0.053(6) -0.026(5) 0.011(4) -0.004(5)
C22A 0.040(5) 0.037(5) 0.048(5) -0.002(4) 0.008(4) 0.000(4)
C23A 0.035(4) 0.046(5) 0.046(5) 0.001(4) 0.003(4) -0.005(4)
C24A 0.058(5) 0.057(6) 0.045(5) 0.006(4) -0.005(4) -0.025(4)
C25A 0.077(7) 0.071(7) 0.041(5) -0.008(5) 0.003(5) -0.029(5)
C26A 0.098(8) 0.083(7) 0.061(6) -0.016(5) 0.014(6) -0.023(6)
C27A 0.131(10) 0.103(9) 0.078(7) -0.025(7) 0.031(7) -0.047(8)
C28A 0.106(9) 0.137(10) 0.078(7) -0.041(7) 0.002(7) -0.061(8)
C29A 0.136(12) 0.27(2) 0.226(17) -0.164(16) 0.060(12) -0.139(13)

loop_
_atom_type_symbol
_atom_type_description
_atom_type_scat_dispersion_real
_atom_type_scat_dispersion_imag
_atom_type_scat_source
C C 0.0033 0.0016 'International Tables Vol C Tables 4.2.6.8 and 6.1.1.4'
H H 0.0000 0.0000 'International Tables Vol C Tables 4.2.6.8 and 6.1.1.4'
N N 0.0061 0.0033 'International Tables Vol C Tables 4.2.6.8 and 6.1.1.4'
O O 0.0106 0.0060 'International Tables Vol C Tables 4.2.6.8 and 6.1.1.4'
Os Os -1.2165 7.6030 'International Tables Vol C Tables 4.2.6.8 and 6.1.1.4'

loop_
_geom_angle_atom_site_label_1
_geom_angle_atom_site_label_2
_geom_angle_atom_site_label_3
_geom_angle
_geom_angle_site_symmetry_1
_geom_angle_site_symmetry_3
_geom_angle_publ_flag
C1A Os1A C5A 68.4(3) . . ?
O2A Os1A C1A 164.7(3) . . ?
O2A Os1A C2A 126.5(3) . . ?
O2A Os1A C3A 97.1(3) . . ?
O2A Os1A C4A 90.1(3) . . ?
O2A Os1A C5A 112.5(3) . . ?
O2A Os1A C6A 149.0(3) . . ?
N2A Os1A C1A 113.5(3) . . ?
N2A Os1A O2A 81.4(2) . . ?
N2A Os1A C2A 148.5(3) . . ?
N2A Os1A C3A 170.7(3) . . ?
N2A Os1A C4A 132.0(3) . . ?
N2A Os1A C5A 104.4(3) . . ?
N2A Os1A C6A 96.0(2) . . ?
C2A Os1A C1A 38.3(3) . . ?
C2A Os1A C3A 37.4(3) . . ?
C2A Os1A C4A 69.0(3) . . ?
C2A Os1A C5A 79.9(3) . . ?
C2A Os1A C6A 67.9(3) . . ?
O3A Os1A C1A 103.3(3) . . ?
O3A Os1A O2A 76.27(19) . . ?
O3A Os1A N2A 75.80(19) . . ?
O3A Os1A C2A 95.3(3) . . ?
O3A Os1A C3A 112.9(3) . . ?
O3A Os1A C4A 147.3(3) . . ?
O3A Os1A C5A 171.2(3) . . ?
O3A Os1A C6A 133.3(3) . . ?
C3A Os1A C1A 68.7(3) . . ?
C3A Os1A C4A 38.7(3) . . ?
C3A Os1A C5A 67.6(3) . . ?
C3A Os1A C6A 80.5(3) . . ?
C4A Os1A C1A 82.3(3) . . ?
C4A Os1A C5A 37.2(3) . . ?
C6A Os1A C1A 37.7(3) . . ?
C6A Os1A C4A 68.7(3) . . ?
C6A Os1A C5A 38.0(3) . . ?
O2B Os1B C1Y 172.9(4) . . ?
O2B Os1B C2Y 136.9(4) . . ?
O2B Os1B C3Y 104.8(5) . . ?
O2B Os1B C2B 121.0(6) . . ?
O2B Os1B C5B 109.3(2) . . ?
O2B Os1B C6Y 143.6(3) . . ?
N2B Os1B C1Y 106.0(4) . . ?
N2B Os1B O2B 81.1(2) . . ?
N2B Os1B C2Y 137.5(4) . . ?
N2B Os1B C3Y 173.7(5) . . ?
N2B Os1B C2B 154.6(6) . . ?
N2B Os1B C5B 106.4(2) . . ?
N2B Os1B C6Y 94.0(4) . . ?
C2Y Os1B C1Y 36.9(3) . . ?
C2Y Os1B C5B 81.3(5) . . ?
C2Y Os1B C6Y 66.5(5) . . ?
O3B Os1B C1Y 105.2(4) . . ?
O3B Os1B O2B 76.83(18) . . ?
O3B Os1B N2B 76.02(19) . . ?
O3B Os1B C2Y 92.9(4) . . ?
O3B Os1B C3Y 107.3(4) . . ?
O3B Os1B C2B 95.8(5) . . ?
O3B Os1B C5B 173.6(2) . . ?
O3B Os1B C4Y 141.2(3) . . ?
O3B Os1B C6Y 137.2(3) . . ?
C3Y Os1B C1Y 68.1(5) . . ?
C3Y Os1B C2Y 38.1(3) . . ?
C3Y Os1B C5B 69.7(5) . . ?
C3Y Os1B C6Y 79.8(5) . . ?
C2B Os1B C5B 79.6(4) . . ?
C1B Os1B O2B 159.4(6) . . ?
C1B Os1B N2B 119.4(6) . . ?
C1B Os1B O3B 104.2(5) . . ?
C1B Os1B C2B 38.6(4) . . ?
C1B Os1B C6B 39.7(4) . . ?
C1B Os1B C5B 69.4(4) . . ?
C6B Os1B O2B 146.5(3) . . ?
C6B Os1B N2B 99.4(5) . . ?
C6B Os1B O3B 136.1(3) . . ?
C6B Os1B C2B 69.7(5) . . ?
C6B Os1B C5B 38.08(16) . . ?
C5B Os1B C1Y 68.5(4) . . ?
C4Y Os1B C1Y 81.8(5) . . ?
C4Y Os1B O2B 92.4(5) . . ?
C4Y Os1B N2B 139.7(4) . . ?
C4Y Os1B C2Y 69.7(5) . . ?
C4Y Os1B C3Y 39.1(3) . . ?
C4Y Os1B C5B 38.8(2) . . ?
C4Y Os1B C6Y 68.3(4) . . ?
C6Y Os1B C1Y 37.0(2) . . ?
C6Y Os1B C5B 37.5(2) . . ?
N2B N1B C15B 112.6(5) . . ?
C13B N1B N2B 110.8(5) . . ?
C13B N1B C15B 135.8(6) . . ?
C2Y C1Y Os1B 68.8(8) . . ?
C2Y C1Y C6Y 116.7(13) . . ?
C2Y C1Y C7Y 119.5(12) . . ?
C6Y C1Y Os1B 69.4(7) . . ?
C6Y C1Y C7Y 123.9(11) . . ?
C7Y C1Y Os1B 132.0(10) . . ?
C14B O2B Os1B 113.1(5) . . ?
N1B N2B Os1B 111.3(4) . . ?
C11B N2B Os1B 141.5(5) . . ?
C11B N2B N1B 107.0(6) . . ?
Os1B C2Y H2Y 130.3 . . ?
C1Y C2Y Os1B 74.3(8) . . ?
C1Y C2Y H2Y 119.3 . . ?
C1Y C2Y C3Y 121.4(14) . . ?
C3Y C2Y Os1B 68.8(9) . . ?
C3Y C2Y H2Y 119.3 . . ?
C15B O3B Os1B 104.4(4) . . ?
Os1B C3Y H3Y 130.5 . . ?
C2Y C3Y Os1B 73.1(9) . . ?
C2Y C3Y H3Y 120.0 . . ?
C2Y C3Y C4Y 119.9(14) . . ?
C4Y C3Y Os1B 68.9(8) . . ?
C4Y C3Y H3Y 120.0 . . ?
C3B C4B Os1B 71.8(5) . . ?
C3B C4B C5B 120.0 . . ?
C3B C4B C10B 128.6(14) . . ?
C5B C4B Os1B 67.7(6) . . ?
C5B C4B C10B 110.8(14) . . ?
C10B C4B Os1B 124.9(15) . . ?
Os1B C3B H3B 133.4 . . ?
C4B C3B Os1B 72.9(4) . . ?
C4B C3B H3B 120.0 . . ?
C2B C3B Os1B 66.8(6) . . ?
C2B C3B C4B 120.0 . . ?
C2B C3B H3B 120.0 . . ?
Os1B C2B H2B 129.3 . . ?
C3B C2B Os1B 76.8(7) . . ?
C3B C2B H2B 120.0 . . ?
C3B C2B C1B 120.0 . . ?
C1B C2B Os1B 66.1(7) . . ?
C1B C2B H2B 120.0 . . ?
C2B C1B Os1B 75.3(7) . . ?
C2B C1B C7B 120.6(16) . . ?
C6B C1B Os1B 70.8(4) . . ?
C6B C1B C2B 120.0 . . ?
C6B C1B C7B 119.3(16) . . ?
C7B C1B Os1B 122.2(16) . . ?
Os1B C6B H6B 126.1 . . ?
C1B C6B Os1B 69.5(5) . . ?
C1B C6B H6B 120.0 . . ?
C1B C6B C5B 120.0 . . ?
C5B C6B Os1B 76.2(6) . . ?
C5B C6B H6B 120.0 . . ?
Os1B C5B H5BA 121.4 . . ?
Os1B C5B H5B 119.4 . . ?
C4B C5B Os1B 76.4(7) . . ?
C4B C5B H5B 119.4 . . ?
C6B C5B Os1B 65.7(7) . . ?
C6B C5B C4B 120.0 . . ?
C6B C5B H5B 119.4 . . ?
C4Y C5B Os1B 66.2(8) . . ?
C4Y C5B H5BA 121.4 . . ?
C6Y C5B Os1B 71.2(7) . . ?
C6Y C5B H5BA 121.4 . . ?
C6Y C5B C4Y 115.7(11) . . ?
C3Y C4Y Os1B 72.0(8) . . ?
C3Y C4Y C5B 121.3(13) . . ?
C3Y C4Y C10Y 116.1(11) . . ?
C5B C4Y Os1B 75.0(7) . . ?
C5B C4Y C10Y 122.6(12) . . ?
C10Y C4Y Os1B 123.6(11) . . ?
Os1B C6Y H6Y 116.7 . . ?
C1Y C6Y Os1B 73.6(7) . . ?
C1Y C6Y H6Y 116.7 . . ?
C5B C6Y Os1B 71.3(6) . . ?
C5B C6Y C1Y 124.9(12) . . ?
C5B C6Y H6Y 116.7 . . ?
C1B C7B H7B 102.8 . . ?
C8B C7B C1B 121(2) . . ?
C8B C7B H7B 102.8 . . ?
C8B C7B C9B 114(3) . . ?
C9B C7B C1B 110(2) . . ?
C9B C7B H7B 102.8 . . ?
C1Y C7Y H7Y 106.3 . . ?
C8Y C7Y C1Y 114.1(15) . . ?
C8Y C7Y H7Y 106.3 . . ?
C8Y C7Y C9Y 113.0(17) . . ?
C9Y C7Y C1Y 110.1(13) . . ?
C9Y C7Y H7Y 106.3 . . ?
C7Y C8Y H8YA 109.5 . . ?
C7Y C8Y H8YB 109.5 . . ?
C7Y C8Y H8YC 109.5 . . ?
H8YA C8Y H8YB 109.5 . . ?
H8YA C8Y H8YC 109.5 . . ?
H8YB C8Y H8YC 109.5 . . ?
C7B C8B H8BA 109.5 . . ?
C7B C8B H8BB 109.5 . . ?
C7B C8B H8BC 109.5 . . ?
H8BA C8B H8BB 109.5 . . ?
H8BA C8B H8BC 109.5 . . ?
H8BB C8B H8BC 109.5 . . ?
C7Y C9Y H9YA 109.5 . . ?
C7Y C9Y H9YB 109.5 . . ?
C7Y C9Y H9YC 109.5 . . ?
H9YA C9Y H9YB 109.5 . . ?
H9YA C9Y H9YC 109.5 . . ?
H9YB C9Y H9YC 109.5 . . ?
C7B C9B H9BA 109.5 . . ?
C7B C9B H9BB 109.5 . . ?
C7B C9B H9BC 109.5 . . ?
H9BA C9B H9BB 109.5 . . ?
H9BA C9B H9BC 109.5 . . ?
H9BB C9B H9BC 109.5 . . ?
C4Y C10Y H10A 109.5 . . ?
C4Y C10Y H10B 109.5 . . ?
C4Y C10Y H10C 109.5 . . ?
H10A C10Y H10B 109.5 . . ?
H10A C10Y H10C 109.5 . . ?
H10B C10Y H10C 109.5 . . ?
C4B C10B H10D 109.5 . . ?
C4B C10B H10E 109.5 . . ?
C4B C10B H10F 109.5 . . ?
H10D C10B H10E 109.5 . . ?
H10D C10B H10F 109.5 . . ?
H10E C10B H10F 109.5 . . ?
N2B C11B H11B 125.3 . . ?
N2B C11B C12B 109.3(7) . . ?
C12B C11B H11B 125.3 . . ?
C11B C12B H12B 127.2 . . ?
C13B C12B C11B 105.6(7) . . ?
C13B C12B H12B 127.2 . . ?
N1B C13B C12B 107.2(6) . . ?
N1B C13B H13B 126.4 . . ?
C12B C13B H13B 126.4 . . ?
O2B C14B C15B 112.2(6) . . ?
O2B C14B C23B 124.1(7) . . ?
C23B C14B C15B 123.7(6) . . ?
N1B C15B C14B 102.8(5) . . ?
O3B C15B N1B 105.9(5) . . ?
O3B C15B C14B 109.2(6) . . ?
O3B C15B C16B 113.4(6) . . ?
C16B C15B N1B 109.3(5) . . ?
C16B C15B C14B 115.3(6) . . ?
C17B C16B C15B 120.7(6) . . ?
C21B C16B C15B 118.3(7) . . ?
C21B C16B C17B 120.9(7) . . ?
C16B C17B H17B 120.2 . . ?
C18B C17B C16B 119.7(7) . . ?
C18B C17B H17B 120.2 . . ?
C17B C18B H18B 119.6 . . ?
C19B C18B C17B 120.8(8) . . ?
C19B C18B H18B 119.6 . . ?
C18B C19B H19B 120.0 . . ?
C18B C19B C20B 120.0(8) . . ?
C20B C19B H19B 120.0 . . ?
C19B C20B H20B 119.7 . . ?
C19B C20B C21B 120.5(7) . . ?
C21B C20B H20B 119.7 . . ?
C16B C21B C20B 118.1(7) . . ?
C16B C21B C22B 122.6(6) . . ?
C20B C21B C22B 119.2(7) . . ?
O1B C22B C21B 119.4(6) . . ?
O1B C22B C23B 120.8(7) . . ?
C23B C22B C21B 119.6(6) . . ?
C14B C23B C22B 119.0(7) . . ?
C14B C23B C24B 121.2(6) . . ?
C22B C23B C24B 119.7(6) . . ?
C23B C24B H24A 108.4 . . ?
C23B C24B H24B 108.4 . . ?
C23B C24B C25B 115.7(7) . . ?
H24A C24B H24B 107.4 . . ?
C25B C24B H24A 108.4 . . ?
C25B C24B H24B 108.4 . . ?
C24B C25B H25B 107.8 . . ?
C24B C25B C26B 109.7(8) . . ?
C26B C25B H25B 107.8 . . ?
C28B C25B C24B 111.8(8) . . ?
C28B C25B H25B 107.8 . . ?
C28B C25B C26B 111.8(8) . . ?
C25B C26B H26A 107.9 . . ?
C25B C26B H26B 107.9 . . ?
H26A C26B H26B 107.2 . . ?
C27B C26B C25B 117.7(11) . . ?
C27B C26B H26A 107.9 . . ?
C27B C26B H26B 107.9 . . ?
C26B C27B H27A 109.5 . . ?
C26B C27B H27B 109.5 . . ?
C26B C27B H27C 109.5 . . ?
H27A C27B H27B 109.5 . . ?
H27A C27B H27C 109.5 . . ?
H27B C27B H27C 109.5 . . ?
C25B C28B H28A 108.7 . . ?
C25B C28B H28B 108.7 . . ?
C25B C28B C29B 114.4(10) . . ?
H28A C28B H28B 107.6 . . ?
C29B C28B H28A 108.7 . . ?
C29B C28B H28B 108.7 . . ?
C28B C29B H29A 109.5 . . ?
C28B C29B H29B 109.5 . . ?
C28B C29B H29C 109.5 . . ?
H29A C29B H29B 109.5 . . ?
H29A C29B H29C 109.5 . . ?
H29B C29B H29C 109.5 . . ?
N2A N1A C15A 112.1(5) . . ?
C13A N1A N2A 110.3(5) . . ?
C13A N1A C15A 137.0(6) . . ?
C2A C1A Os1A 69.6(4) . . ?
C2A C1A C7A 121.8(8) . . ?
C6A C1A Os1A 70.2(4) . . ?
C6A C1A C2A 116.9(8) . . ?
C6A C1A C7A 121.2(8) . . ?
C7A C1A Os1A 128.4(5) . . ?
C14A O2A Os1A 114.0(5) . . ?
N1A N2A Os1A 111.7(4) . . ?
C11A N2A Os1A 142.0(5) . . ?
C11A N2A N1A 106.1(5) . . ?
Os1A C2A H2A 129.8 . . ?
C1A C2A Os1A 72.2(4) . . ?
C1A C2A H2A 119.0 . . ?
C3A C2A Os1A 71.6(4) . . ?
C3A C2A C1A 121.9(7) . . ?
C3A C2A H2A 119.0 . . ?
C15A O3A Os1A 105.0(4) . . ?
Os1A C3A H3A 131.0 . . ?
C2A C3A Os1A 71.0(4) . . ?
C2A C3A H3A 119.6 . . ?
C2A C3A C4A 120.8(8) . . ?
C4A C3A Os1A 71.2(4) . . ?
C4A C3A H3A 119.6 . . ?
C3A C4A Os1A 70.1(4) . . ?
C3A C4A C10A 119.7(8) . . ?
C5A C4A Os1A 72.1(5) . . ?
C5A C4A C3A 117.6(8) . . ?
C5A C4A C10A 122.5(8) . . ?
C10A C4A Os1A 125.4(5) . . ?
Os1A C5A H5A 133.4 . . ?
C4A C5A Os1A 70.7(4) . . ?
C4A C5A H5A 119.5 . . ?
C4A C5A C6A 121.0(7) . . ?
C6A C5A Os1A 69.8(4) . . ?
C6A C5A H5A 119.5 . . ?
Os1A C6A H6A 128.8 . . ?
C1A C6A Os1A 72.2(4) . . ?
C1A C6A C5A 121.6(7) . . ?
C1A C6A H6A 119.2 . . ?
C5A C6A Os1A 72.3(4) . . ?
C5A C6A H6A 119.2 . . ?
C1A C7A H7A 108.5 . . ?
C1A C7A C8A 113.1(9) . . ?
C1A C7A C9A 108.3(8) . . ?
C8A C7A H7A 108.5 . . ?
C9A C7A H7A 108.5 . . ?
C9A C7A C8A 109.7(8) . . ?
C7A C8A H8AA 109.5 . . ?
C7A C8A H8AB 109.5 . . ?
C7A C8A H8AC 109.5 . . ?
H8AA C8A H8AB 109.5 . . ?
H8AA C8A H8AC 109.5 . . ?
H8AB C8A H8AC 109.5 . . ?
C7A C9A H9AA 109.5 . . ?
C7A C9A H9AB 109.5 . . ?
C7A C9A H9AC 109.5 . . ?
H9AA C9A H9AB 109.5 . . ?
H9AA C9A H9AC 109.5 . . ?
H9AB C9A H9AC 109.5 . . ?
C4A C10A H10G 109.5 . . ?
C4A C10A H10H 109.5 . . ?
C4A C10A H10I 109.5 . . ?
H10G C10A H10H 109.5 . . ?
H10G C10A H10I 109.5 . . ?
H10H C10A H10I 109.5 . . ?
N2A C11A H11A 124.5 . . ?
N2A C11A C12A 111.0(6) . . ?
C12A C11A H11A 124.5 . . ?
C11A C12A H12A 127.9 . . ?
C11A C12A C13A 104.2(6) . . ?
C13A C12A H12A 127.9 . . ?
N1A C13A C12A 108.3(6) . . ?
N1A C13A H13A 125.8 . . ?
C12A C13A H13A 125.8 . . ?
O2A C14A C15A 111.3(6) . . ?
O2A C14A C23A 124.6(7) . . ?
C23A C14A C15A 124.0(7) . . ?
N1A C15A C14A 103.1(6) . . ?
N1A C15A C16A 106.5(6) . . ?
O3A C15A N1A 106.3(5) . . ?
O3A C15A C14A 108.5(6) . . ?
O3A C15A C16A 115.8(6) . . ?
C16A C15A C14A 115.4(7) . . ?
C17A C16A C15A 120.4(8) . . ?
C17A C16A C21A 121.7(8) . . ?
C21A C16A C15A 117.9(8) . . ?
C16A C17A H17A 119.8 . . ?
C16A C17A C18A 120.5(9) . . ?
C18A C17A H17A 119.8 . . ?
C17A C18A H18A 120.6 . . ?
C19A C18A C17A 118.9(9) . . ?
C19A C18A H18A 120.6 . . ?
C18A C19A H19A 119.3 . . ?
C20A C19A C18A 121.4(8) . . ?
C20A C19A H19A 119.3 . . ?
C19A C20A H20A 120.1 . . ?
C19A C20A C21A 119.8(9) . . ?
C21A C20A H20A 120.1 . . ?
C16A C21A C20A 117.7(8) . . ?
C16A C21A C22A 124.4(7) . . ?
C20A C21A C22A 117.8(8) . . ?
O1A C22A C21A 120.3(7) . . ?
O1A C22A C23A 121.5(8) . . ?
C23A C22A C21A 118.2(7) . . ?
C14A C23A C22A 119.4(8) . . ?
C14A C23A C24A 121.3(7) . . ?
C22A C23A C24A 119.3(7) . . ?
C23A C24A H24C 108.5 . . ?
C23A C24A H24D 108.5 . . ?
C23A C24A C25A 115.0(7) . . ?
H24C C24A H24D 107.5 . . ?
C25A C24A H24C 108.5 . . ?
C25A C24A H24D 108.5 . . ?
C24A C25A H25A 105.7 . . ?
C26A C25A C24A 113.8(7) . . ?
C26A C25A H25A 105.7 . . ?
C26A C25A C28A 112.6(8) . . ?
C28A C25A C24A 112.5(8) . . ?
C28A C25A H25A 105.7 . . ?
C25A C26A H26C 108.4 . . ?
C25A C26A H26D 108.4 . . ?
H26C C26A H26D 107.4 . . ?
C27A C26A C25A 115.7(8) . . ?
C27A C26A H26C 108.4 . . ?
C27A C26A H26D 108.4 . . ?
C26A C27A H27D 109.5 . . ?
C26A C27A H27E 109.5 . . ?
C26A C27A H27F 109.5 . . ?
H27D C27A H27E 109.5 . . ?
H27D C27A H27F 109.5 . . ?
H27E C27A H27F 109.5 . . ?
C25A C28A H28C 108.7 . . ?
C25A C28A H28D 108.7 . . ?
H28C C28A H28D 107.6 . . ?
C29A C28A C25A 114.0(9) . . ?
C29A C28A H28C 108.7 . . ?
C29A C28A H28D 108.7 . . ?
C28A C29A H29D 109.5 . . ?
C28A C29A H29E 109.5 . . ?
C28A C29A H29F 109.5 . . ?
H29D C29A H29E 109.5 . . ?
H29D C29A H29F 109.5 . . ?
H29E C29A H29F 109.5 . . ?

loop_
_geom_bond_atom_site_label_1
_geom_bond_atom_site_label_2
_geom_bond_distance
_geom_bond_site_symmetry_2
_geom_bond_publ_flag
Os1A C1A 2.185(8) . ?
Os1A O2A 2.109(5) . ?
Os1A N2A 2.097(5) . ?
Os1A C2A 2.151(7) . ?
Os1A O3A 2.066(4) . ?
Os1A C3A 2.159(7) . ?
Os1A C4A 2.174(8) . ?
Os1A C5A 2.192(7) . ?
Os1A C6A 2.159(7) . ?
Os1B C1Y 2.242(14) . ?
Os1B O2B 2.108(5) . ?
Os1B N2B 2.099(6) . ?
Os1B C2Y 2.171(15) . ?
Os1B O3B 2.068(4) . ?
Os1B C3Y 2.114(18) . ?
Os1B C2B 2.16(2) . ?
Os1B C1B 2.04(2) . ?
Os1B C6B 2.055(18) . ?
Os1B C5B 2.188(7) . ?
Os1B C4Y 2.074(16) . ?
Os1B C6Y 2.187(13) . ?
O1B C22B 1.264(8) . ?
N1B N2B 1.354(7) . ?
N1B C13B 1.340(8) . ?
N1B C15B 1.509(8) . ?
C1Y C2Y 1.400(7) . ?
C1Y C6Y 1.406(7) . ?
C1Y C7Y 1.53(2) . ?
O2B C14B 1.303(8) . ?
N2B C11B 1.332(9) . ?
C2Y H2Y 0.9500 . ?
C2Y C3Y 1.400(7) . ?
O3B C15B 1.378(7) . ?
C3Y H3Y 0.9500 . ?
C3Y C4Y 1.402(7) . ?
C4B C3B 1.3900 . ?
C4B C5B 1.3900 . ?
C4B C10B 1.57(3) . ?
C3B H3B 0.9500 . ?
C3B C2B 1.3900 . ?
C2B H2B 0.9500 . ?
C2B C1B 1.3900 . ?
C1B C6B 1.3900 . ?
C1B C7B 1.504(17) . ?
C6B H6B 0.9500 . ?
C6B C5B 1.3900 . ?
C5B H5BA 1.0000 . ?
C5B H5B 1.0000 . ?
C5B C4Y 1.420(7) . ?
C5B C6Y 1.406(7) . ?
C4Y C10Y 1.59(2) . ?
C6Y H6Y 1.0000 . ?
C7B H7B 1.0000 . ?
C7B C8B 1.449(18) . ?
C7B C9B 1.449(18) . ?
C7Y H7Y 1.0000 . ?
C7Y C8Y 1.426(15) . ?
C7Y C9Y 1.466(14) . ?
C8Y H8YA 0.9800 . ?
C8Y H8YB 0.9800 . ?
C8Y H8YC 0.9800 . ?
C8B H8BA 0.9800 . ?
C8B H8BB 0.9800 . ?
C8B H8BC 0.9800 . ?
C9Y H9YA 0.9800 . ?
C9Y H9YB 0.9800 . ?
C9Y H9YC 0.9800 . ?
C9B H9BA 0.9800 . ?
C9B H9BB 0.9800 . ?
C9B H9BC 0.9800 . ?
C10Y H10A 0.9800 . ?
C10Y H10B 0.9800 . ?
C10Y H10C 0.9800 . ?
C10B H10D 0.9800 . ?
C10B H10E 0.9800 . ?
C10B H10F 0.9800 . ?
C11B H11B 0.9500 . ?
C11B C12B 1.403(10) . ?
C12B H12B 0.9500 . ?
C12B C13B 1.384(9) . ?
C13B H13B 0.9500 . ?
C14B C15B 1.514(10) . ?
C14B C23B 1.375(9) . ?
C15B C16B 1.506(9) . ?
C16B C17B 1.385(10) . ?
C16B C21B 1.379(10) . ?
C17B H17B 0.9500 . ?
C17B C18B 1.376(10) . ?
C18B H18B 0.9500 . ?
C18B C19B 1.365(11) . ?
C19B H19B 0.9500 . ?
C19B C20B 1.374(10) . ?
C20B H20B 0.9500 . ?
C20B C21B 1.412(9) . ?
C21B C22B 1.494(10) . ?
C22B C23B 1.410(9) . ?
C23B C24B 1.505(10) . ?
C24B H24A 0.9900 . ?
C24B H24B 0.9900 . ?
C24B C25B 1.538(11) . ?
C25B H25B 1.0000 . ?
C25B C26B 1.558(13) . ?
C25B C28B 1.531(12) . ?
C26B H26A 0.9900 . ?
C26B H26B 0.9900 . ?
C26B C27B 1.396(14) . ?
C27B H27A 0.9800 . ?
C27B H27B 0.9800 . ?
C27B H27C 0.9800 . ?
C28B H28A 0.9900 . ?
C28B H28B 0.9900 . ?
C28B C29B 1.535(15) . ?
C29B H29A 0.9800 . ?
C29B H29B 0.9800 . ?
C29B H29C 0.9800 . ?
O1A C22A 1.244(8) . ?
N1A N2A 1.353(7) . ?
N1A C13A 1.324(8) . ?
N1A C15A 1.515(8) . ?
C1A C2A 1.422(11) . ?
C1A C6A 1.402(10) . ?
C1A C7A 1.513(11) . ?
O2A C14A 1.289(8) . ?
N2A C11A 1.323(8) . ?
C2A H2A 0.9500 . ?
C2A C3A 1.382(11) . ?
O3A C15A 1.362(8) . ?
C3A H3A 0.9500 . ?
C3A C4A 1.435(11) . ?
C4A C5A 1.392(11) . ?
C4A C10A 1.512(11) . ?
C5A H5A 0.9500 . ?
C5A C6A 1.416(10) . ?
C6A H6A 0.9500 . ?
C7A H7A 1.0000 . ?
C7A C8A 1.603(13) . ?
C7A C9A 1.536(11) . ?
C8A H8AA 0.9800 . ?
C8A H8AB 0.9800 . ?
C8A H8AC 0.9800 . ?
C9A H9AA 0.9800 . ?
C9A H9AB 0.9800 . ?
C9A H9AC 0.9800 . ?
C10A H10G 0.9800 . ?
C10A H10H 0.9800 . ?
C10A H10I 0.9800 . ?
C11A H11A 0.9500 . ?
C11A C12A 1.382(9) . ?
C12A H12A 0.9500 . ?
C12A C13A 1.382(9) . ?
C13A H13A 0.9500 . ?
C14A C15A 1.540(10) . ?
C14A C23A 1.366(10) . ?
C15A C16A 1.523(10) . ?
C16A C17A 1.356(11) . ?
C16A C21A 1.382(11) . ?
C17A H17A 0.9500 . ?
C17A C18A 1.392(11) . ?
C18A H18A 0.9500 . ?
C18A C19A 1.375(13) . ?
C19A H19A 0.9500 . ?
C19A C20A 1.363(12) . ?
C20A H20A 0.9500 . ?
C20A C21A 1.425(10) . ?
C21A C22A 1.501(11) . ?
C22A C23A 1.462(10) . ?
C23A C24A 1.514(10) . ?
C24A H24C 0.9900 . ?
C24A H24D 0.9900 . ?
C24A C25A 1.536(10) . ?
C25A H25A 1.0000 . ?
C25A C26A 1.520(11) . ?
C25A C28A 1.534(12) . ?
C26A H26C 0.9900 . ?
C26A H26D 0.9900 . ?
C26A C27A 1.486(11) . ?
C27A H27D 0.9800 . ?
C27A H27E 0.9800 . ?
C27A H27F 0.9800 . ?
C28A H28C 0.9900 . ?
C28A H28D 0.9900 . ?
C28A C29A 1.525(14) . ?
C29A H29D 0.9800 . ?
C29A H29E 0.9800 . ?
C29A H29F 0.9800 . ?

loop_
_geom_torsion_atom_site_label_1
_geom_torsion_atom_site_label_2
_geom_torsion_atom_site_label_3
_geom_torsion_atom_site_label_4
_geom_torsion
_geom_torsion_site_symmetry_1
_geom_torsion_site_symmetry_2
_geom_torsion_site_symmetry_3
_geom_torsion_site_symmetry_4
_geom_torsion_publ_flag
Os1A C1A C2A C3A 53.8(7) . . . . ?
Os1A C1A C6A C5A -55.0(6) . . . . ?
Os1A C1A C7A C8A 48.0(11) . . . . ?
Os1A C1A C7A C9A 169.9(7) . . . . ?
Os1A O2A C14A C15A 3.3(7) . . . . ?
Os1A O2A C14A C23A -177.0(6) . . . . ?
Os1A N2A C11A C12A 173.6(6) . . . . ?
Os1A C2A C3A C4A 53.0(6) . . . . ?
Os1A O3A C15A N1A -57.0(6) . . . . ?
Os1A O3A C15A C14A 53.3(5) . . . . ?
Os1A O3A C15A C16A -175.1(5) . . . . ?
Os1A C3A C4A C5A 56.1(6) . . . . ?
Os1A C3A C4A C10A -120.2(7) . . . . ?
Os1A C4A C5A C6A 50.4(6) . . . . ?
Os1A C5A C6A C1A 55.0(6) . . . . ?
Os1B C1Y C2Y C3Y 52.2(12) . . . . ?
Os1B C1Y C6Y C5B -52.3(11) . . . . ?
Os1B C1Y C7Y C8Y -38(2) . . . . ?
Os1B C1Y C7Y C9Y -165.9(10) . . . . ?
Os1B O2B C14B C15B 3.2(7) . . . . ?
Os1B O2B C14B C23B -177.0(5) . . . . ?
Os1B N2B C11B C12B 172.6(6) . . . . ?
Os1B C2Y C3Y C4Y 52.5(11) . . . . ?
Os1B O3B C15B N1B -57.4(5) . . . . ?
Os1B O3B C15B C14B 52.7(5) . . . . ?
Os1B O3B C15B C16B -177.3(4) . . . . ?
Os1B C3Y C4Y C5B 58.9(11) . . . . ?
Os1B C3Y C4Y C10Y -119.3(13) . . . . ?
Os1B C4B C3B C2B -49.3(7) . . . . ?
Os1B C4B C5B C6B 51.1(6) . . . . ?
Os1B C3B C2B C1B -52.0(4) . . . . ?
Os1B C2B C1B C6B -57.1(4) . . . . ?
Os1B C2B C1B C7B 119.1(19) . . . . ?
Os1B C1B C6B C5B -59.3(7) . . . . ?
Os1B C1B C7B C8B -35(3) . . . . ?
Os1B C1B C7B C9B -172.4(19) . . . . ?
Os1B C6B C5B C4B -56.0(6) . . . . ?
Os1B C5B C4Y C3Y -57.5(12) . . . . ?
Os1B C5B C4Y C10Y 120.6(16) . . . . ?
Os1B C5B C6Y C1Y 53.3(11) . . . . ?
O1B C22B C23B C14B -179.6(6) . . . . ?
O1B C22B C23B C24B -3.0(10) . . . . ?
N1B N2B C11B C12B -0.8(9) . . . . ?
N1B C15B C16B C17B -75.5(8) . . . . ?
N1B C15B C16B C21B 107.2(7) . . . . ?
C1Y C2Y C3Y Os1B -54.7(11) . . . . ?
C1Y C2Y C3Y C4Y -2(2) . . . . ?
O2B C14B C15B N1B 73.8(7) . . . . ?
O2B C14B C15B O3B -38.3(7) . . . . ?
O2B C14B C15B C16B -167.4(6) . . . . ?
O2B C14B C23B C22B 173.9(6) . . . . ?
O2B C14B C23B C24B -2.6(11) . . . . ?
N2B N1B C13B C12B -1.4(8) . . . . ?
N2B N1B C15B O3B 40.3(7) . . . . ?
N2B N1B C15B C14B -74.3(6) . . . . ?
N2B N1B C15B C16B 162.8(6) . . . . ?
N2B C11B C12B C13B 0.0(9) . . . . ?
C2Y C1Y C6Y Os1B 51.5(10) . . . . ?
C2Y C1Y C6Y C5B -0.8(18) . . . . ?
C2Y C1Y C7Y C8Y -124.7(17) . . . . ?
C2Y C1Y C7Y C9Y 107.0(16) . . . . ?
C2Y C3Y C4Y Os1B -54.4(12) . . . . ?
C2Y C3Y C4Y C5B 4(2) . . . . ?
C2Y C3Y C4Y C10Y -173.7(15) . . . . ?
O3B C15B C16B C17B 42.4(9) . . . . ?
O3B C15B C16B C21B -134.9(7) . . . . ?
C4B C3B C2B Os1B 52.0(4) . . . . ?
C4B C3B C2B C1B 0.0 . . . . ?
C3B C4B C5B Os1B -51.1(6) . . . . ?
C3B C4B C5B C6B 0.0 . . . . ?
C3B C2B C1B Os1B 57.1(4) . . . . ?
C3B C2B C1B C6B 0.0 . . . . ?
C3B C2B C1B C7B 176(2) . . . . ?
C2B C1B C6B Os1B 59.3(7) . . . . ?
C2B C1B C6B C5B 0.0 . . . . ?
C2B C1B C7B C8B -127(3) . . . . ?
C2B C1B C7B C9B 96(3) . . . . ?
C1B C6B C5B Os1B 56.0(6) . . . . ?
C1B C6B C5B C4B 0.0 . . . . ?
C6B C1B C7B C8B 49(3) . . . . ?
C6B C1B C7B C9B -88(3) . . . . ?
C5B C4B C3B Os1B 49.3(7) . . . . ?
C5B C4B C3B C2B 0.0 . . . . ?
C4Y C5B C6Y Os1B -50.5(9) . . . . ?
C4Y C5B C6Y C1Y 2.8(17) . . . . ?
C6Y C1Y C2Y Os1B -51.8(10) . . . . ?
C6Y C1Y C2Y C3Y 0.4(18) . . . . ?
C6Y C1Y C7Y C8Y 54(2) . . . . ?
C6Y C1Y C7Y C9Y -74.0(17) . . . . ?
C6Y C5B C4Y Os1B 52.9(9) . . . . ?
C6Y C5B C4Y C3Y -4.6(17) . . . . ?
C6Y C5B C4Y C10Y 173.5(14) . . . . ?
C7B C1B C6B Os1B -116.9(19) . . . . ?
C7B C1B C6B C5B -176(2) . . . . ?
C7Y C1Y C2Y Os1B 127.2(12) . . . . ?
C7Y C1Y C2Y C3Y 179.5(14) . . . . ?
C7Y C1Y C6Y Os1B -127.5(13) . . . . ?
C7Y C1Y C6Y C5B -179.8(14) . . . . ?
C10B C4B C3B Os1B -120.4(17) . . . . ?
C10B C4B C3B C2B -170(2) . . . . ?
C10B C4B C5B Os1B 120.3(16) . . . . ?
C10B C4B C5B C6B 171.4(18) . . . . ?
C11B C12B C13B N1B 0.8(9) . . . . ?
C13B N1B N2B Os1B -174.2(5) . . . . ?
C13B N1B N2B C11B 1.4(8) . . . . ?
C13B N1B C15B O3B -150.6(7) . . . . ?
C13B N1B C15B C14B 94.8(9) . . . . ?
C13B N1B C15B C16B -28.1(11) . . . . ?
C14B C15B C16B C17B 169.3(6) . . . . ?
C14B C15B C16B C21B -8.0(9) . . . . ?
C14B C23B C24B C25B -100.7(8) . . . . ?
C15B N1B N2B Os1B -2.3(7) . . . . ?
C15B N1B N2B C11B 173.3(6) . . . . ?
C15B N1B C13B C12B -170.6(8) . . . . ?
C15B C14B C23B C22B -6.3(10) . . . . ?
C15B C14B C23B C24B 177.2(6) . . . . ?
C15B C16B C17B C18B -176.4(7) . . . . ?
C15B C16B C21B C20B 177.6(6) . . . . ?
C15B C16B C21B C22B -2.1(10) . . . . ?
C16B C17B C18B C19B -1.5(12) . . . . ?
C16B C21B C22B O1B -175.9(6) . . . . ?
C16B C21B C22B C23B 9.2(10) . . . . ?
C17B C16B C21B C20B 0.3(10) . . . . ?
C17B C16B C21B C22B -179.5(6) . . . . ?
C17B C18B C19B C20B 0.8(13) . . . . ?
C18B C19B C20B C21B 0.4(12) . . . . ?
C19B C20B C21B C16B -1.0(11) . . . . ?
C19B C20B C21B C22B 178.8(7) . . . . ?
C20B C21B C22B O1B 4.3(10) . . . . ?
C20B C21B C22B C23B -170.6(6) . . . . ?
C21B C16B C17B C18B 0.9(11) . . . . ?
C21B C22B C23B C14B -4.8(10) . . . . ?
C21B C22B C23B C24B 171.8(6) . . . . ?
C22B C23B C24B C25B 82.8(9) . . . . ?
C23B C14B C15B N1B -106.1(7) . . . . ?
C23B C14B C15B O3B 141.8(6) . . . . ?
C23B C14B C15B C16B 12.8(9) . . . . ?
C23B C24B C25B C26B 61.2(10) . . . . ?
C23B C24B C25B C28B -174.2(7) . . . . ?
C24B C25B C26B C27B -179.3(11) . . . . ?
C24B C25B C28B C29B 58.1(12) . . . . ?
C26B C25B C28B C29B -178.5(10) . . . . ?
C28B C25B C26B C27B 56.1(15) . . . . ?
O1A C22A C23A C14A -178.0(7) . . . . ?
O1A C22A C23A C24A 0.1(10) . . . . ?
N1A N2A C11A C12A -0.8(9) . . . . ?
N1A C15A C16A C17A -73.8(9) . . . . ?
N1A C15A C16A C21A 104.9(8) . . . . ?
C1A C2A C3A Os1A -54.0(7) . . . . ?
C1A C2A C3A C4A -1.0(11) . . . . ?
O2A C14A C15A N1A 73.7(7) . . . . ?
O2A C14A C15A O3A -38.6(8) . . . . ?
O2A C14A C15A C16A -170.5(6) . . . . ?
O2A C14A C23A C22A 174.1(6) . . . . ?
O2A C14A C23A C24A -4.1(12) . . . . ?
N2A N1A C13A C12A -1.8(9) . . . . ?
N2A N1A C15A O3A 39.5(8) . . . . ?
N2A N1A C15A C14A -74.5(7) . . . . ?
N2A N1A C15A C16A 163.6(6) . . . . ?
N2A C11A C12A C13A -0.2(9) . . . . ?
C2A C1A C6A Os1A 53.2(6) . . . . ?
C2A C1A C6A C5A -1.8(10) . . . . ?
C2A C1A C7A C8A -40.0(11) . . . . ?
C2A C1A C7A C9A 81.8(10) . . . . ?
C2A C3A C4A Os1A -52.9(6) . . . . ?
C2A C3A C4A C5A 3.2(11) . . . . ?
C2A C3A C4A C10A -173.1(7) . . . . ?
O3A C15A C16A C17A 44.1(10) . . . . ?
O3A C15A C16A C21A -137.2(7) . . . . ?
C3A C4A C5A Os1A -55.1(6) . . . . ?
C3A C4A C5A C6A -4.7(11) . . . . ?
C4A C5A C6A Os1A -50.8(6) . . . . ?
C4A C5A C6A C1A 4.2(11) . . . . ?
C6A C1A C2A Os1A -53.5(6) . . . . ?
C6A C1A C2A C3A 0.3(11) . . . . ?
C6A C1A C7A C8A 136.5(9) . . . . ?
C6A C1A C7A C9A -101.6(9) . . . . ?
C7A C1A C2A Os1A 123.2(7) . . . . ?
C7A C1A C2A C3A 177.0(7) . . . . ?
C7A C1A C6A Os1A -123.6(7) . . . . ?
C7A C1A C6A C5A -178.6(7) . . . . ?
C10A C4A C5A Os1A 121.1(7) . . . . ?
C10A C4A C5A C6A 171.5(7) . . . . ?
C11A C12A C13A N1A 1.2(9) . . . . ?
C13A N1A N2A Os1A -174.7(5) . . . . ?
C13A N1A N2A C11A 1.7(8) . . . . ?
C13A N1A C15A O3A -150.4(8) . . . . ?
C13A N1A C15A C14A 95.6(10) . . . . ?
C13A N1A C15A C16A -26.3(12) . . . . ?
C14A C15A C16A C17A 172.4(7) . . . . ?
C14A C15A C16A C21A -8.9(10) . . . . ?
C14A C23A C24A C25A -107.5(8) . . . . ?
C15A N1A N2A Os1A -1.9(7) . . . . ?
C15A N1A N2A C11A 174.5(6) . . . . ?
C15A N1A C13A C12A -172.1(8) . . . . ?
C15A C14A C23A C22A -6.3(11) . . . . ?
C15A C14A C23A C24A 175.6(6) . . . . ?
C15A C16A C17A C18A 176.2(8) . . . . ?
C15A C16A C21A C20A -177.9(7) . . . . ?
C15A C16A C21A C22A 5.4(11) . . . . ?
C16A C17A C18A C19A 2.5(15) . . . . ?
C16A C21A C22A O1A 178.2(7) . . . . ?
C16A C21A C22A C23A -1.6(11) . . . . ?
C17A C16A C21A C20A 0.8(12) . . . . ?
C17A C16A C21A C22A -175.8(8) . . . . ?
C17A C18A C19A C20A -0.9(17) . . . . ?
C18A C19A C20A C21A -0.6(16) . . . . ?
C19A C20A C21A C16A 0.7(13) . . . . ?
C19A C20A C21A C22A 177.6(8) . . . . ?
C20A C21A C22A O1A 1.5(11) . . . . ?
C20A C21A C22A C23A -178.3(7) . . . . ?
C21A C16A C17A C18A -2.5(14) . . . . ?
C21A C22A C23A C14A 1.8(10) . . . . ?
C21A C22A C23A C24A 180.0(6) . . . . ?
C22A C23A C24A C25A 74.4(9) . . . . ?
C23A C14A C15A N1A -106.0(7) . . . . ?
C23A C14A C15A O3A 141.6(7) . . . . ?
C23A C14A C15A C16A 9.8(10) . . . . ?
C23A C24A C25A C26A 51.8(9) . . . . ?
C23A C24A C25A C28A -178.5(7) . . . . ?
C24A C25A C26A C27A 67.5(11) . . . . ?
C24A C25A C28A C29A 62.1(12) . . . . ?
C26A C25A C28A C29A -167.6(10) . . . . ?
C28A C25A C26A C27A -62.1(11) . . . . ?
